data_2239304
loop_
_publ_author_name
'Chandrasekar, S.'
'Sharma Om, Prakash'
'Srinivasapriyan, V.'
'SureshKumar, M.'
'Ramanathan, C. R.'

_publ_section_title
;
 Ethyl <i>trans</i>-12-(pyridin-4-yl)-9,10-ethanoanthracene-11-carboxylate
;
_journal_issue 5
_journal_name_full 'Acta Crystallographica Section E'
_journal_page_first o512
_journal_paper_doi 10.1107/S1600536814006588
_journal_volume 70
_journal_year 2014
_chemical_formula_iupac 'C24 H21 N O2'
_chemical_formula_moiety 'C24 H21 N O2'
_chemical_formula_sum 'C24 H21 N O2'
_chemical_formula_weight 355.42
_chemical_name_common
;
Ethyl <i>trans</i>-12-(pyridin-4-yl)-9,10-ethanoanthracene-11-carboxylate
;
_space_group_IT_number 14
_symmetry_cell_setting monoclinic
_symmetry_space_group_name_Hall '-P 2ybc'
_symmetry_space_group_name_H-M 'P 1 21/c 1'
_atom_sites_solution_hydrogens geom
_atom_sites_solution_primary direct
_atom_sites_solution_secondary difmap
_audit_creation_method SHELXL-97
_cell_angle_alpha 90.00
_cell_angle_beta 90.877(3)
_cell_angle_gamma 90.00
_cell_formula_units_Z 4
_cell_length_a 10.1733(19)
_cell_length_b 11.156(2)
_cell_length_c 16.361(3)
_cell_measurement_reflns_used 9754
_cell_measurement_temperature 298(2)
_cell_measurement_theta_max 26.00
_cell_measurement_theta_min 2.21
_cell_volume 1856.6(6)
_computing_cell_refinement 'CrysAlis RED (Oxford  Diffraction, 2010)'
_computing_data_collection 'CrysAlis CCD (Oxford  Diffraction, 2010)'
_computing_data_reduction 'CrysAlis RED (Oxford  Diffraction, 2010)'
_computing_molecular_graphics '<i>ORTEP-3 for Windows</i> (Farrugia, 2012)'
_computing_publication_material '<i>PLATON</i> (Spek, 2009)'
_computing_structure_refinement '<i>SHELXL97</i> (Sheldrick, 2008)'
_computing_structure_solution '<i>SHELXS97</i> (Sheldrick, 2008)'
_diffrn_ambient_temperature 298(2)
_diffrn_detector_area_resol_mean 15.9821
_diffrn_measured_fraction_theta_full 0.995
_diffrn_measured_fraction_theta_max 0.995
_diffrn_measurement_device_type 'Oxford Diffraction Xcalibur Eos'
_diffrn_measurement_method \w
_diffrn_radiation_monochromator graphite
_diffrn_radiation_source 'fine-focus sealed tube'
_diffrn_radiation_type MoK\a
_diffrn_radiation_wavelength 0.71073
_diffrn_reflns_av_R_equivalents 0.0270
_diffrn_reflns_av_sigmaI/netI 0.0192
_diffrn_reflns_limit_h_max 12
_diffrn_reflns_limit_h_min -12
_diffrn_reflns_limit_k_max 13
_diffrn_reflns_limit_k_min -13
_diffrn_reflns_limit_l_max 20
_diffrn_reflns_limit_l_min -20
_diffrn_reflns_number 18677
_diffrn_reflns_theta_full 26.05
_diffrn_reflns_theta_max 26.05
_diffrn_reflns_theta_min 2.00
_diffrn_standards_decay_% 0
_diffrn_standards_interval_count 0
_diffrn_standards_interval_time 0
_diffrn_standards_number 0
_exptl_absorpt_coefficient_mu 0.081
_exptl_absorpt_correction_T_max 0.9841
_exptl_absorpt_correction_T_min 0.9685
_exptl_absorpt_correction_type multi-scan
_exptl_absorpt_process_details '(<i>CrysAlis PRO</i>; Oxford Diffraction, 2010)'
_exptl_crystal_colour colourless
_exptl_crystal_density_diffrn 1.272
_exptl_crystal_density_method 'not measured'
_exptl_crystal_description block
_exptl_crystal_F_000 752
_exptl_crystal_size_max 0.40
_exptl_crystal_size_mid 0.38
_exptl_crystal_size_min 0.20
_refine_diff_density_max 0.170
_refine_diff_density_min -0.245
_refine_ls_extinction_method none
_refine_ls_goodness_of_fit_ref 1.054
_refine_ls_hydrogen_treatment constr
_refine_ls_matrix_type full
_refine_ls_number_parameters 245
_refine_ls_number_reflns 3664
_refine_ls_number_restraints 0
_refine_ls_restrained_S_all 1.054
_refine_ls_R_factor_all 0.0542
_refine_ls_R_factor_gt 0.0461
_refine_ls_shift/su_max 0.000
_refine_ls_shift/su_mean 0.000
_refine_ls_structure_factor_coef Fsqd
_refine_ls_weighting_details 'calc w=1/[\s^2^(Fo^2^)+(0.0561P)^2^+0.4341P] where P=(Fo^2^+2Fc^2^)/3'
_refine_ls_weighting_scheme calc
_refine_ls_wR_factor_gt 0.1121
_refine_ls_wR_factor_ref 0.1180
_reflns_number_gt 3105
_reflns_number_total 3664
_reflns_threshold_expression I>2\s(I)
_cod_data_source_file bt6931sup1.cf
_cod_data_source_block I
_cod_original_sg_symbol_H-M 'P 21/c'
_cod_database_code 2239304
_cod_database_fobs_code 2239304

loop_
_symmetry_equiv_pos_as_xyz
'x, y, z'
'-x, y+1/2, -z+1/2'
'-x, -y, -z'
'x, -y-1/2, z-1/2'

loop_
_atom_site_type_symbol
_atom_site_label
_atom_site_fract_x
_atom_site_fract_y
_atom_site_fract_z
_atom_site_U_iso_or_equiv
_atom_site_adp_type
_atom_site_calc_flag
_atom_site_refinement_flags
_atom_site_occupancy
_atom_site_symmetry_multiplicity
C C1 0.59145(13) 0.92171(12) 0.85231(8) 0.0392(3) Uani d . 1 1
C C2 0.46282(15) 0.90612(15) 0.82600(10) 0.0502(4) Uani d . 1 1
H H2 0.4091 0.8500 0.8510 0.060 Uiso calc R 1 1
C C3 0.41498(17) 0.97553(18) 0.76167(12) 0.0649(5) Uani d . 1 1
H H3 0.3289 0.9652 0.7430 0.078 Uiso calc R 1 1
C C4 0.49392(19) 1.05918(18) 0.72543(11) 0.0685(5) Uani d . 1 1
H H4 0.4610 1.1050 0.6823 0.082 Uiso calc R 1 1
C C5 0.62142(17) 1.07578(16) 0.75239(10) 0.0565(4) Uani d . 1 1
H H5 0.6739 1.1334 0.7280 0.068 Uiso calc R 1 1
C C6 0.67128(14) 1.00685(13) 0.81564(8) 0.0407(3) Uani d . 1 1
C C7 0.80801(13) 1.01204(13) 0.85311(9) 0.0406(3) Uani d . 1 1
H H7 0.8639 1.0697 0.8248 0.049 Uiso calc R 1 1
C C8 0.79534(12) 1.04310(11) 0.94622(8) 0.0354(3) Uani d . 1 1
H H8 0.8826 1.0330 0.9715 0.042 Uiso calc R 1 1
C C9 0.70331(12) 0.95000(12) 0.98565(8) 0.0341(3) Uani d . 1 1
H H9 0.6244 0.9919 1.0039 0.041 Uiso calc R 1 1
C C10 0.66015(13) 0.85398(12) 0.92048(8) 0.0381(3) Uani d . 1 1
H H10 0.6035 0.7923 0.9440 0.046 Uiso calc R 1 1
C C11 0.78412(14) 0.80130(13) 0.88616(9) 0.0425(3) Uani d . 1 1
C C12 0.86419(14) 0.88680(14) 0.85040(9) 0.0442(3) Uani d . 1 1
C C13 0.98283(16) 0.85354(18) 0.81716(11) 0.0623(5) Uani d . 1 1
H H13 1.0384 0.9106 0.7947 0.075 Uiso calc R 1 1
C C14 1.0172(2) 0.7333(2) 0.81801(14) 0.0812(7) Uani d . 1 1
H H14 1.0962 0.7096 0.7951 0.097 Uiso calc R 1 1
C C15 0.9370(2) 0.6489(2) 0.85202(14) 0.0788(7) Uani d . 1 1
H H15 0.9615 0.5686 0.8511 0.095 Uiso calc R 1 1
C C16 0.82018(18) 0.68175(15) 0.88763(11) 0.0582(5) Uani d . 1 1
H H16 0.7669 0.6247 0.9121 0.070 Uiso calc R 1 1
C C17 0.75608(13) 1.17233(12) 0.95790(8) 0.0381(3) Uani d . 1 1
C C18 0.62967(14) 1.21560(13) 0.94575(10) 0.0475(4) Uani d . 1 1
H H18 0.5619 1.1633 0.9316 0.057 Uiso calc R 1 1
C C19 0.60451(16) 1.33606(14) 0.95456(11) 0.0568(4) Uani d . 1 1
H H19 0.5186 1.3623 0.9461 0.068 Uiso calc R 1 1
C C20 0.81530(19) 1.37470(16) 0.98575(15) 0.0766(6) Uani d . 1 1
H H20 0.8812 1.4293 0.9993 0.092 Uiso calc R 1 1
C C21 0.85033(16) 1.25592(14) 0.97912(12) 0.0578(4) Uani d . 1 1
H H21 0.9368 1.2323 0.9889 0.069 Uiso calc R 1 1
C C22 0.76667(13) 0.88949(12) 1.05943(8) 0.0371(3) Uani d . 1 1
C C23 0.73365(16) 0.73634(15) 1.15837(9) 0.0513(4) Uani d . 1 1
H H23A 0.6605 0.7091 1.1909 0.062 Uiso calc R 1 1
H H23B 0.7918 0.7833 1.1933 0.062 Uiso calc R 1 1
C C24 0.8059(2) 0.63115(16) 1.12588(11) 0.0657(5) Uani d . 1 1
H H24A 0.7502 0.5882 1.0881 0.099 Uiso calc R 1 1
H H24B 0.8310 0.5792 1.1702 0.099 Uiso calc R 1 1
H H24C 0.8831 0.6581 1.0983 0.099 Uiso calc R 1 1
N N1 0.69472(15) 1.41714(12) 0.97428(11) 0.0713(5) Uani d . 1 1
O O1 0.68494(10) 0.81027(9) 1.09130(6) 0.0474(3) Uani d . 1 1
O O2 0.87508(11) 0.90811(11) 1.08561(7) 0.0628(3) Uani d . 1 1

loop_
_atom_site_aniso_label
_atom_site_aniso_U_11
_atom_site_aniso_U_22
_atom_site_aniso_U_33
_atom_site_aniso_U_12
_atom_site_aniso_U_13
_atom_site_aniso_U_23
C1 0.0418(7) 0.0369(7) 0.0388(7) 0.0032(6) -0.0034(6) -0.0068(6)
C2 0.0442(8) 0.0539(9) 0.0522(9) 0.0000(7) -0.0074(7) -0.0095(7)
C3 0.0498(9) 0.0783(13) 0.0659(11) 0.0112(9) -0.0219(8) -0.0064(10)
C4 0.0721(12) 0.0729(12) 0.0598(11) 0.0150(10) -0.0192(9) 0.0128(9)
C5 0.0622(10) 0.0562(10) 0.0511(9) 0.0068(8) -0.0028(8) 0.0117(8)
C6 0.0442(8) 0.0404(7) 0.0374(7) 0.0065(6) -0.0001(6) -0.0016(6)
C7 0.0388(7) 0.0416(8) 0.0416(7) 0.0001(6) 0.0052(6) 0.0039(6)
C8 0.0302(6) 0.0331(7) 0.0428(7) -0.0015(5) -0.0013(5) 0.0013(6)
C9 0.0318(6) 0.0324(7) 0.0381(7) -0.0005(5) -0.0001(5) -0.0011(5)
C10 0.0406(7) 0.0328(7) 0.0408(7) -0.0045(5) -0.0042(6) -0.0010(6)
C11 0.0484(8) 0.0386(8) 0.0403(7) 0.0069(6) -0.0105(6) -0.0065(6)
C12 0.0421(8) 0.0510(9) 0.0393(7) 0.0092(6) -0.0030(6) -0.0072(6)
C13 0.0464(9) 0.0837(13) 0.0567(10) 0.0132(9) 0.0010(7) -0.0188(9)
C14 0.0606(11) 0.1010(17) 0.0817(14) 0.0389(12) -0.0100(10) -0.0405(13)
C15 0.0844(14) 0.0631(12) 0.0880(14) 0.0378(11) -0.0288(12) -0.0299(11)
C16 0.0730(11) 0.0420(9) 0.0589(10) 0.0140(8) -0.0235(8) -0.0121(7)
C17 0.0380(7) 0.0338(7) 0.0426(7) -0.0026(6) 0.0003(6) 0.0013(6)
C18 0.0387(7) 0.0370(8) 0.0668(10) -0.0028(6) -0.0044(7) -0.0008(7)
C19 0.0484(9) 0.0404(8) 0.0813(12) 0.0056(7) -0.0079(8) -0.0006(8)
C20 0.0603(11) 0.0398(9) 0.1291(19) -0.0094(8) -0.0204(11) -0.0138(10)
C21 0.0433(8) 0.0423(9) 0.0873(13) -0.0028(7) -0.0129(8) -0.0065(8)
C22 0.0372(7) 0.0355(7) 0.0385(7) -0.0018(5) -0.0013(5) -0.0025(6)
C23 0.0600(9) 0.0524(9) 0.0414(8) -0.0006(7) -0.0028(7) 0.0126(7)
C24 0.0885(13) 0.0532(10) 0.0555(10) 0.0116(9) 0.0022(9) 0.0108(8)
N1 0.0656(10) 0.0358(7) 0.1119(14) 0.0022(7) -0.0146(9) -0.0070(8)
O1 0.0444(6) 0.0500(6) 0.0476(6) -0.0064(5) -0.0044(4) 0.0145(5)
O2 0.0502(7) 0.0725(8) 0.0651(7) -0.0186(6) -0.0210(5) 0.0209(6)

loop_
_atom_type_symbol
_atom_type_description
_atom_type_scat_dispersion_real
_atom_type_scat_dispersion_imag
_atom_type_scat_source
C C 0.0033 0.0016 'International Tables Vol C Tables 4.2.6.8 and 6.1.1.4'
H H 0.0000 0.0000 'International Tables Vol C Tables 4.2.6.8 and 6.1.1.4'
N N 0.0061 0.0033 'International Tables Vol C Tables 4.2.6.8 and 6.1.1.4'
O O 0.0106 0.0060 'International Tables Vol C Tables 4.2.6.8 and 6.1.1.4'

loop_
_geom_angle_atom_site_label_1
_geom_angle_atom_site_label_2
_geom_angle_atom_site_label_3
_geom_angle
C2 C1 C6 120.50(14)
C2 C1 C10 126.33(13)
C6 C1 C10 113.17(12)
C1 C2 C3 119.01(16)
C1 C2 H2 120.5
C3 C2 H2 120.5
C4 C3 C2 120.41(16)
C4 C3 H3 119.8
C2 C3 H3 119.8
C3 C4 C5 120.54(16)
C3 C4 H4 119.7
C5 C4 H4 119.7
C4 C5 C6 119.96(17)
C4 C5 H5 120.0
C6 C5 H5 120.0
C5 C6 C1 119.57(14)
C5 C6 C7 127.44(14)
C1 C6 C7 112.98(12)
C12 C7 C6 107.38(12)
C12 C7 C8 105.63(11)
C6 C7 C8 108.25(11)
C12 C7 H7 111.8
C6 C7 H7 111.8
C8 C7 H7 111.8
C17 C8 C9 115.20(11)
C17 C8 C7 111.08(11)
C9 C8 C7 108.42(10)
C17 C8 H8 107.3
C9 C8 H8 107.3
C7 C8 H8 107.3
C22 C9 C8 112.21(10)
C22 C9 C10 110.35(11)
C8 C9 C10 109.87(11)
C22 C9 H9 108.1
C8 C9 H9 108.1
C10 C9 H9 108.1
C11 C10 C1 107.48(11)
C11 C10 C9 106.99(11)
C1 C10 C9 106.37(11)
C11 C10 H10 111.9
C1 C10 H10 111.9
C9 C10 H10 111.9
C16 C11 C12 120.81(15)
C16 C11 C10 126.33(15)
C12 C11 C10 112.86(12)
C13 C12 C11 120.17(15)
C13 C12 C7 126.37(16)
C11 C12 C7 113.46(12)
C12 C13 C14 118.5(2)
C12 C13 H13 120.7
C14 C13 H13 120.7
C15 C14 C13 121.14(18)
C15 C14 H14 119.4
C13 C14 H14 119.4
C14 C15 C16 120.74(18)
C14 C15 H15 119.6
C16 C15 H15 119.6
C15 C16 C11 118.55(19)
C15 C16 H16 120.7
C11 C16 H16 120.7
C21 C17 C18 116.18(13)
C21 C17 C8 119.60(13)
C18 C17 C8 124.18(12)
C19 C18 C17 119.94(14)
C19 C18 H18 120.0
C17 C18 H18 120.0
N1 C19 C18 124.26(15)
N1 C19 H19 117.9
C18 C19 H19 117.9
N1 C20 C21 124.93(16)
N1 C20 H20 117.5
C21 C20 H20 117.5
C20 C21 C17 119.42(15)
C20 C21 H21 120.3
C17 C21 H21 120.3
O2 C22 O1 123.76(13)
O2 C22 C9 125.88(13)
O1 C22 C9 110.36(11)
O1 C23 C24 110.02(13)
O1 C23 H23A 109.7
C24 C23 H23A 109.7
O1 C23 H23B 109.7
C24 C23 H23B 109.7
H23A C23 H23B 108.2
C23 C24 H24A 109.5
C23 C24 H24B 109.5
H24A C24 H24B 109.5
C23 C24 H24C 109.5
H24A C24 H24C 109.5
H24B C24 H24C 109.5
C19 N1 C20 115.26(14)
C22 O1 C23 117.80(11)

loop_
_geom_bond_atom_site_label_1
_geom_bond_atom_site_label_2
_geom_bond_distance
C1 C2 1.382(2)
C1 C6 1.392(2)
C1 C10 1.5097(19)
C2 C3 1.389(2)
C2 H2 0.9300
C3 C4 1.372(3)
C3 H3 0.9300
C4 C5 1.376(3)
C4 H4 0.9300
C5 C6 1.380(2)
C5 H5 0.9300
C6 C7 1.513(2)
C7 C12 1.510(2)
C7 C8 1.5695(19)
C7 H7 0.9800
C8 C17 1.5089(19)
C8 C9 1.5460(17)
C8 H8 0.9800
C9 C22 1.5180(18)
C9 C10 1.5693(18)
C9 H9 0.9800
C10 C11 1.508(2)
C10 H10 0.9800
C11 C16 1.383(2)
C11 C12 1.389(2)
C12 C13 1.382(2)
C13 C14 1.386(3)
C13 H13 0.9300
C14 C15 1.370(3)
C14 H14 0.9300
C15 C16 1.381(3)
C15 H15 0.9300
C16 H16 0.9300
C17 C21 1.378(2)
C17 C18 1.385(2)
C18 C19 1.376(2)
C18 H18 0.9300
C19 N1 1.325(2)
C19 H19 0.9300
C20 N1 1.326(2)
C20 C21 1.377(2)
C20 H20 0.9300
C21 H21 0.9300
C22 O2 1.1952(17)
C22 O1 1.3258(16)
C23 O1 1.4538(17)
C23 C24 1.487(2)
C23 H23A 0.9700
C23 H23B 0.9700
C24 H24A 0.9600
C24 H24B 0.9600
C24 H24C 0.9600

loop_
_geom_hbond_atom_site_label_D
_geom_hbond_atom_site_label_H
_geom_hbond_atom_site_label_A
_geom_hbond_site_symmetry_A
_geom_hbond_distance_DH
_geom_hbond_distance_HA
_geom_hbond_distance_DA
_geom_hbond_angle_DHA
C18 H18 O1 3_677 0.93 2.55 3.2612(18) 133.5

loop_
_geom_torsion_atom_site_label_1
_geom_torsion_atom_site_label_2
_geom_torsion_atom_site_label_3
_geom_torsion_atom_site_label_4
_geom_torsion
C6 C1 C2 C3 0.9(2)
C10 C1 C2 C3 -179.47(14)
C1 C2 C3 C4 -0.7(3)
C2 C3 C4 C5 -0.2(3)
C3 C4 C5 C6 0.9(3)
C4 C5 C6 C1 -0.7(2)
C4 C5 C6 C7 179.87(16)
C2 C1 C6 C5 -0.2(2)
C10 C1 C6 C5 -179.89(13)
C2 C1 C6 C7 179.33(13)
C10 C1 C6 C7 -0.36(17)
C5 C6 C7 C12 -126.13(16)
C1 C6 C7 C12 54.38(15)
C5 C6 C7 C8 120.26(16)
C1 C6 C7 C8 -59.23(15)
C12 C7 C8 C17 172.86(11)
C6 C7 C8 C17 -72.38(14)
C12 C7 C8 C9 -59.59(13)
C6 C7 C8 C9 55.17(14)
C17 C8 C9 C22 -109.03(13)
C7 C8 C9 C22 125.81(12)
C17 C8 C9 C10 127.81(12)
C7 C8 C9 C10 2.65(14)
C2 C1 C10 C11 125.88(15)
C6 C1 C10 C11 -54.46(15)
C2 C1 C10 C9 -119.80(15)
C6 C1 C10 C9 59.86(14)
C22 C9 C10 C11 -68.66(14)
C8 C9 C10 C11 55.59(14)
C22 C9 C10 C1 176.69(11)
C8 C9 C10 C1 -59.07(13)
C1 C10 C11 C16 -124.66(15)
C9 C10 C11 C16 121.43(15)
C1 C10 C11 C12 55.04(15)
C9 C10 C11 C12 -58.87(15)
C16 C11 C12 C13 -1.3(2)
C10 C11 C12 C13 178.93(13)
C16 C11 C12 C7 178.95(13)
C10 C11 C12 C7 -0.77(17)
C6 C7 C12 C13 126.43(16)
C8 C7 C12 C13 -118.21(16)
C6 C7 C12 C11 -53.89(15)
C8 C7 C12 C11 61.47(14)
C11 C12 C13 C14 2.1(2)
C7 C12 C13 C14 -178.20(15)
C12 C13 C14 C15 -1.0(3)
C13 C14 C15 C16 -1.0(3)
C14 C15 C16 C11 1.8(3)
C12 C11 C16 C15 -0.6(2)
C10 C11 C16 C15 179.04(15)
C9 C8 C17 C21 135.65(15)
C7 C8 C17 C21 -100.59(16)
C9 C8 C17 C18 -46.84(19)
C7 C8 C17 C18 76.93(17)
C21 C17 C18 C19 0.4(2)
C8 C17 C18 C19 -177.20(15)
C17 C18 C19 N1 0.2(3)
N1 C20 C21 C17 1.0(4)
C18 C17 C21 C20 -0.9(3)
C8 C17 C21 C20 176.79(17)
C8 C9 C22 O2 -0.6(2)
C10 C9 C22 O2 122.24(16)
C8 C9 C22 O1 -179.85(11)
C10 C9 C22 O1 -56.96(14)
C18 C19 N1 C20 -0.1(3)
C21 C20 N1 C19 -0.4(3)
O2 C22 O1 C23 -4.4(2)
C9 C22 O1 C23 174.85(12)
C24 C23 O1 C22 -83.74(17)
